data_7105335
loop_
_publ_author_name
'Maiti, Dilip K'
'Chatterjee, Nirbhik'
'Pandit, Palash'
'Hota, Sandip K'

_publ_section_title
;
 Generation of azomethine imine and metal-free formal 1,3-dipolar
 cycloaddition of imine with PhIO: reaction, scope, and synthesis.
;
_journal_issue 12
_journal_name_full 'Chemical communications (Cambridge, England)'
_journal_page_first 2022
_journal_page_last 2024
_journal_paper_doi 10.1039/b924761k
_journal_volume 46
_journal_year 2010
_chemical_formula_sum 'C21 H15 Cl2 N3'
_chemical_formula_weight 380.26
_chemical_name_systematic
;
?
;
_space_group_IT_number 61
_symmetry_cell_setting orthorhombic
_symmetry_space_group_name_Hall '-P 2ac 2ab'
_symmetry_space_group_name_H-M 'P b c a'
_atom_sites_solution_hydrogens geom
_atom_sites_solution_primary direct
_atom_sites_solution_secondary difmap
_audit_creation_method SHELXL-97
_cell_angle_alpha 90.00
_cell_angle_beta 90.00
_cell_angle_gamma 90.00
_cell_formula_units_Z 8
_cell_length_a 11.1316(8)
_cell_length_b 14.5857(11)
_cell_length_c 21.9255(15)
_cell_measurement_reflns_used 2326
_cell_measurement_temperature 296(2)
_cell_measurement_theta_max 25.330
_cell_measurement_theta_min 2.476
_cell_volume 3559.9(4)
_computing_cell_refinement 'Apex 2, Bruker Kappa'
_computing_data_collection 'Apex 2, Bruker Kappa'
_computing_data_reduction 'Apex 2, Bruker Kappa'
_computing_molecular_graphics PLATON(Spek,2004)
_computing_structure_refinement 'SHELXL-97 (Sheldrick, 1997)'
_computing_structure_solution 'SHELXS-97 (Sheldrick, 1990)'
_diffrn_ambient_temperature 296(2)
_diffrn_detector_area_resol_mean 512X512
_diffrn_measured_fraction_theta_full 0.987
_diffrn_measured_fraction_theta_max 0.987
_diffrn_measurement_device_type 'Bruker Kappa Apex 2'
_diffrn_measurement_method 'Difference vectors'
_diffrn_radiation_monochromator graphite
_diffrn_radiation_source 'fine-focus sealed tube'
_diffrn_radiation_type MoK\a
_diffrn_radiation_wavelength 0.71073
_diffrn_reflns_av_R_equivalents 0.0522
_diffrn_reflns_av_sigmaI/netI 0.0373
_diffrn_reflns_limit_h_max 12
_diffrn_reflns_limit_h_min -13
_diffrn_reflns_limit_k_max 17
_diffrn_reflns_limit_k_min -17
_diffrn_reflns_limit_l_max 21
_diffrn_reflns_limit_l_min -26
_diffrn_reflns_number 16801
_diffrn_reflns_theta_full 25.33
_diffrn_reflns_theta_max 25.33
_diffrn_reflns_theta_min 1.86
_exptl_absorpt_coefficient_mu 0.374
_exptl_absorpt_correction_T_max 0.994
_exptl_absorpt_correction_T_min 0.994
_exptl_absorpt_correction_type none
_exptl_crystal_colour colorless
_exptl_crystal_density_diffrn 1.419
_exptl_crystal_density_method 'not measured'
_exptl_crystal_description rectangular
_exptl_crystal_F_000 1568
_exptl_crystal_size_max 0.30
_exptl_crystal_size_mid 0.05
_exptl_crystal_size_min 0.05
_refine_diff_density_max 0.168
_refine_diff_density_min -0.249
_refine_diff_density_rms 0.036
_refine_ls_extinction_coef 0.0086(12)
_refine_ls_extinction_expression Fc^*^=kFc[1+0.001xFc^2^\l^3^/sin(2\q)]^-1/4^
_refine_ls_extinction_method SHELXL
_refine_ls_goodness_of_fit_ref 0.962
_refine_ls_hydrogen_treatment constr
_refine_ls_matrix_type full
_refine_ls_number_parameters 236
_refine_ls_number_reflns 3216
_refine_ls_number_restraints 0
_refine_ls_restrained_S_all 0.962
_refine_ls_R_factor_all 0.0597
_refine_ls_R_factor_gt 0.0390
_refine_ls_shift/su_max 0.001
_refine_ls_shift/su_mean 0.000
_refine_ls_structure_factor_coef Fsqd
_refine_ls_weighting_details 'calc w=1/[\s^2^(Fo^2^)+(0.1000P)^2^+0.0000P] where P=(Fo^2^+2Fc^2^)/3'
_refine_ls_weighting_scheme calc
_refine_ls_wR_factor_gt 0.1246
_refine_ls_wR_factor_ref 0.1421
_reflns_number_gt 2326
_reflns_number_total 3216
_reflns_threshold_expression >2sigma(I)
_cod_data_source_file b924761k.txt
_cod_data_source_block 5nir272_0m
_cod_depositor_comments
;
The following automatic conversions were performed:
'_symmetry_cell_setting' value 'Orthorhombic' changed to 'orthorhombic'
according to '/home/saulius/struct/CIF-dictionaries/cif_core.dic'
dictionary named 'cif_core.dic' version 2.4.1 from 2010-06-29.

Automatic conversion script
Id: cif_fix_enum 1527 2010-12-29 10:47:43Z saulius 
;
_cod_original_sg_symbol_H-M Pbca
_cod_database_code 7105335

loop_
_symmetry_equiv_pos_as_xyz
'x, y, z'
'-x+1/2, -y, z+1/2'
'-x, y+1/2, -z+1/2'
'x+1/2, -y+1/2, -z'
'-x, -y, -z'
'x-1/2, y, -z-1/2'
'x, -y-1/2, z-1/2'
'-x-1/2, y-1/2, z'

loop_
_atom_site_label
_atom_site_type_symbol
_atom_site_fract_x
_atom_site_fract_y
_atom_site_fract_z
_atom_site_U_iso_or_equiv
_atom_site_adp_type
_atom_site_occupancy
_atom_site_symmetry_multiplicity
_atom_site_calc_flag
_atom_site_refinement_flags
_atom_site_disorder_assembly
_atom_site_disorder_group
Cl1 Cl 1.09181(6) 0.19986(6) 0.24051(3) 0.0870(3) Uani 1 1 d . . .
Cl2 Cl 0.26709(7) 0.07420(6) -0.22260(4) 0.0956(3) Uani 1 1 d . . .
C6 C 0.55628(16) 0.23715(13) 0.05793(9) 0.0400(5) Uani 1 1 d . . .
C9 C 0.66240(16) 0.06872(14) -0.04212(9) 0.0424(5) Uani 1 1 d . . .
C8 C 0.78793(17) 0.08306(13) 0.03233(9) 0.0420(5) Uani 1 1 d . . .
C7 C 0.65544(18) 0.22104(13) 0.01232(10) 0.0451(5) Uani 1 1 d . . .
H7A H 0.6291 0.2442 -0.0269 0.054 Uiso 1 1 calc R . .
H7B H 0.7247 0.2569 0.0246 0.054 Uiso 1 1 calc R . .
C21 C 0.98040(18) 0.09821(16) 0.08356(10) 0.0521(6) Uani 1 1 d . . .
H21 H 1.0145 0.0690 0.0500 0.063 Uiso 1 1 calc R . .
C10 C 0.56538(18) 0.08062(13) -0.08639(9) 0.0432(5) Uani 1 1 d . . .
C18 C 0.8812(2) 0.18387(17) 0.18254(11) 0.0598(6) Uani 1 1 d . . .
H18 H 0.8478 0.2125 0.2164 0.072 Uiso 1 1 calc R . .
C12 C 0.3579(2) 0.09958(17) -0.11157(11) 0.0594(6) Uani 1 1 d . . .
H12 H 0.2796 0.1132 -0.0999 0.071 Uiso 1 1 calc R . .
C16 C 0.85861(17) 0.11577(14) 0.08403(9) 0.0443(5) Uani 1 1 d . . .
C5 C 0.5252(2) 0.32633(14) 0.07090(10) 0.0511(5) Uani 1 1 d . . .
H5 H 0.5672 0.3743 0.0528 0.061 Uiso 1 1 calc R . .
C19 C 1.00167(19) 0.16659(17) 0.18030(10) 0.0539(6) Uani 1 1 d . . .
C20 C 1.0517(2) 0.12294(17) 0.13140(11) 0.0579(6) Uani 1 1 d . . .
H20 H 1.1335 0.1102 0.1307 0.069 Uiso 1 1 calc R . .
C15 C 0.58822(19) 0.05927(16) -0.14647(10) 0.0540(6) Uani 1 1 d . . .
H15 H 0.6665 0.0464 -0.1585 0.065 Uiso 1 1 calc R . .
C1 C 0.49360(18) 0.16681(14) 0.08564(10) 0.0479(5) Uani 1 1 d . . .
H1 H 0.5143 0.1062 0.0778 0.058 Uiso 1 1 calc R . .
C11 C 0.44927(19) 0.10185(16) -0.06938(10) 0.0529(6) Uani 1 1 d . . .
H11 H 0.4327 0.1178 -0.0292 0.063 Uiso 1 1 calc R . .
C17 C 0.80996(19) 0.15877(16) 0.13447(10) 0.0540(6) Uani 1 1 d . . .
H17 H 0.7279 0.1708 0.1358 0.065 Uiso 1 1 calc R . .
C2 C 0.4004(2) 0.18652(16) 0.12492(11) 0.0559(6) Uani 1 1 d . . .
H2 H 0.3583 0.1389 0.1434 0.067 Uiso 1 1 calc R . .
C14 C 0.4978(2) 0.05667(18) -0.18881(11) 0.0641(7) Uani 1 1 d . . .
H14 H 0.5137 0.0413 -0.2292 0.077 Uiso 1 1 calc R . .
C4 C 0.4325(2) 0.34517(16) 0.11050(11) 0.0597(6) Uani 1 1 d . . .
H4 H 0.4126 0.4057 0.1193 0.072 Uiso 1 1 calc R . .
C13 C 0.3828(2) 0.07731(17) -0.17026(11) 0.0578(6) Uani 1 1 d . . .
C3 C 0.3694(2) 0.27505(17) 0.13700(11) 0.0595(6) Uani 1 1 d . . .
H3 H 0.3057 0.2878 0.1631 0.071 Uiso 1 1 calc R . .
N1 N 0.69354(13) 0.12612(11) 0.00450(7) 0.0396(4) Uani 1 1 d . . .
N3 N 0.73144(15) -0.00357(12) -0.04259(8) 0.0489(5) Uani 1 1 d . . .
N2 N 0.81129(16) 0.00592(12) 0.00488(8) 0.0498(5) Uani 1 1 d . . .

loop_
_atom_site_aniso_label
_atom_site_aniso_U_11
_atom_site_aniso_U_22
_atom_site_aniso_U_33
_atom_site_aniso_U_23
_atom_site_aniso_U_13
_atom_site_aniso_U_12
Cl1 0.0629(4) 0.1386(7) 0.0597(5) -0.0120(4) -0.0161(3) -0.0117(4)
Cl2 0.0773(5) 0.1333(7) 0.0762(6) 0.0116(4) -0.0352(4) -0.0104(5)
C6 0.0340(10) 0.0430(11) 0.0429(12) -0.0019(9) -0.0039(8) 0.0009(8)
C9 0.0349(10) 0.0498(12) 0.0424(12) -0.0013(9) 0.0033(8) -0.0028(9)
C8 0.0354(10) 0.0477(12) 0.0430(12) -0.0014(9) 0.0043(8) 0.0029(8)
C7 0.0423(11) 0.0444(11) 0.0487(13) -0.0012(9) 0.0019(9) -0.0003(9)
C21 0.0405(11) 0.0628(13) 0.0531(14) -0.0073(11) 0.0049(10) 0.0051(10)
C10 0.0425(11) 0.0446(11) 0.0424(13) 0.0026(9) 0.0019(8) -0.0028(9)
C18 0.0497(13) 0.0822(16) 0.0474(15) -0.0130(12) 0.0006(10) 0.0056(12)
C12 0.0419(12) 0.0749(15) 0.0613(16) 0.0044(12) -0.0036(11) 0.0042(11)
C16 0.0379(10) 0.0518(11) 0.0433(12) -0.0007(9) 0.0012(8) 0.0026(9)
C5 0.0480(12) 0.0449(12) 0.0604(14) 0.0018(10) -0.0015(10) 0.0025(10)
C19 0.0481(13) 0.0704(15) 0.0431(13) 0.0016(11) -0.0054(10) -0.0025(11)
C20 0.0368(11) 0.0762(16) 0.0606(16) -0.0020(12) -0.0037(10) 0.0017(11)
C15 0.0449(12) 0.0739(15) 0.0431(14) -0.0005(11) 0.0046(9) -0.0051(11)
C1 0.0478(12) 0.0416(11) 0.0544(14) -0.0045(9) 0.0040(9) 0.0011(9)
C11 0.0454(12) 0.0668(14) 0.0464(13) 0.0004(11) 0.0002(10) 0.0064(11)
C17 0.0401(11) 0.0752(15) 0.0467(14) -0.0065(12) 0.0018(9) 0.0093(11)
C2 0.0484(13) 0.0586(14) 0.0606(16) 0.0013(11) 0.0097(11) -0.0040(11)
C14 0.0661(15) 0.0827(17) 0.0436(14) 0.0019(12) 0.0000(11) -0.0100(13)
C4 0.0623(15) 0.0493(13) 0.0676(16) -0.0070(12) 0.0044(12) 0.0161(12)
C13 0.0539(13) 0.0678(15) 0.0516(16) 0.0102(11) -0.0139(11) -0.0084(11)
C3 0.0517(13) 0.0690(16) 0.0579(16) -0.0060(12) 0.0104(11) 0.0129(12)
N1 0.0349(8) 0.0425(9) 0.0415(10) -0.0018(7) 0.0026(7) 0.0031(7)
N3 0.0434(9) 0.0522(11) 0.0511(11) -0.0076(8) -0.0012(8) 0.0046(8)
N2 0.0431(10) 0.0543(11) 0.0519(12) -0.0075(9) -0.0014(8) 0.0065(8)

loop_
_atom_type_symbol
_atom_type_description
_atom_type_scat_dispersion_real
_atom_type_scat_dispersion_imag
_atom_type_scat_source
C C 0.0033 0.0016 'International Tables Vol C Tables 4.2.6.8 and 6.1.1.4'
H H 0.0000 0.0000 'International Tables Vol C Tables 4.2.6.8 and 6.1.1.4'
N N 0.0061 0.0033 'International Tables Vol C Tables 4.2.6.8 and 6.1.1.4'
Cl Cl 0.1484 0.1585 'International Tables Vol C Tables 4.2.6.8 and 6.1.1.4'

loop_
_geom_angle_atom_site_label_1
_geom_angle_atom_site_label_2
_geom_angle_atom_site_label_3
_geom_angle
_geom_angle_site_symmetry_1
_geom_angle_site_symmetry_3
_geom_angle_publ_flag
C5 C6 C1 118.97(19) . . ?
C5 C6 C7 117.93(18) . . ?
C1 C6 C7 123.07(17) . . ?
N3 C9 N1 110.60(17) . . ?
N3 C9 C10 121.71(18) . . ?
N1 C9 C10 127.68(18) . . ?
N2 C8 N1 110.12(18) . . ?
N2 C8 C16 122.25(18) . . ?
N1 C8 C16 127.61(17) . . ?
N1 C7 C6 116.03(16) . . ?
C20 C21 C16 121.1(2) . . ?
C15 C10 C11 118.8(2) . . ?
C15 C10 C9 118.14(18) . . ?
C11 C10 C9 122.60(19) . . ?
C19 C18 C17 119.5(2) . . ?
C13 C12 C11 119.5(2) . . ?
C21 C16 C17 118.38(19) . . ?
C21 C16 C8 117.58(18) . . ?
C17 C16 C8 123.95(18) . . ?
C6 C5 C4 120.5(2) . . ?
C18 C19 C20 121.0(2) . . ?
C18 C19 Cl1 119.42(19) . . ?
C20 C19 Cl1 119.62(17) . . ?
C21 C20 C19 119.3(2) . . ?
C14 C15 C10 121.2(2) . . ?
C2 C1 C6 119.99(19) . . ?
C12 C11 C10 120.3(2) . . ?
C18 C17 C16 120.7(2) . . ?
C3 C2 C1 120.6(2) . . ?
C15 C14 C13 118.5(2) . . ?
C3 C4 C5 120.2(2) . . ?
C12 C13 C14 121.5(2) . . ?
C12 C13 Cl2 118.99(19) . . ?
C14 C13 Cl2 119.5(2) . . ?
C2 C3 C4 119.7(2) . . ?
C9 N1 C8 104.31(16) . . ?
C9 N1 C7 126.60(17) . . ?
C8 N1 C7 127.37(17) . . ?
C9 N3 N2 107.05(16) . . ?
C8 N2 N3 107.92(16) . . ?

loop_
_geom_bond_atom_site_label_1
_geom_bond_atom_site_label_2
_geom_bond_distance
_geom_bond_site_symmetry_2
_geom_bond_publ_flag
Cl1 C19 1.728(2) . ?
Cl2 C13 1.726(2) . ?
C6 C5 1.376(3) . ?
C6 C1 1.381(3) . ?
C6 C7 1.508(3) . ?
C9 N3 1.305(3) . ?
C9 N1 1.366(2) . ?
C9 C10 1.463(3) . ?
C8 N2 1.302(3) . ?
C8 N1 1.368(2) . ?
C8 C16 1.460(3) . ?
C7 N1 1.458(2) . ?
C21 C20 1.364(3) . ?
C21 C16 1.380(3) . ?
C10 C15 1.377(3) . ?
C10 C11 1.380(3) . ?
C18 C19 1.366(3) . ?
C18 C17 1.369(3) . ?
C12 C13 1.356(3) . ?
C12 C11 1.375(3) . ?
C16 C17 1.382(3) . ?
C5 C4 1.377(3) . ?
C19 C20 1.366(3) . ?
C15 C14 1.370(3) . ?
C1 C2 1.379(3) . ?
C2 C3 1.363(3) . ?
C14 C13 1.376(3) . ?
C4 C3 1.370(3) . ?
N3 N2 1.376(2) . ?

loop_
_cod_related_entry_id
_cod_related_entry_database
_cod_related_entry_code
1 ChemSpider 30653187
